data_7708349
loop_
_publ_author_name
'Kelly, John A.'
'Gram\"uller, Johannes'
'Gschwind, Ruth M.'
'Wolf, Robert'

_publ_section_title
;
 Low-oxidation state cobalt--magnesium complexes: ion-pairing and
 reactivity
;
_journal_name_full 'Dalton Transactions'
_journal_paper_doi 10.1039/D1DT02621F
_journal_year 2021
_chemical_formula_moiety 'C39 H53 Co Mg N2'
_chemical_formula_sum 'C39 H53 Co Mg N2'
_chemical_formula_weight 633.07
_chemical_properties_physical Air-sensitive,Moisture-sensitive,Oxygen-sensitive
_space_group_crystal_system monoclinic
_space_group_IT_number 15
_space_group_name_Hall '-C 2yc'
_space_group_name_H-M_alt 'C 1 2/c 1'
_atom_sites_solution_hydrogens geom
_atom_sites_solution_primary dual
_audit_creation_date 2020-07-27
_audit_creation_method
;
Olex2 1.3
(compiled 2020.07.16 svn.r6f6c53a7 for OlexSys, GUI svn.r6139)
;
_audit_update_record
;
2020-10-14 deposited with the CCDC.	2021-08-10 downloaded from the CCDC.
;
_cell_angle_alpha 90
_cell_angle_beta 98.952(2)
_cell_angle_gamma 90
_cell_formula_units_Z 4
_cell_length_a 15.0053(4)
_cell_length_b 15.5613(3)
_cell_length_c 14.1623(3)
_cell_measurement_reflns_used 11969
_cell_measurement_temperature 123.00(10)
_cell_measurement_theta_max 76.1540
_cell_measurement_theta_min 4.0920
_cell_volume 3266.64(13)
_computing_cell_refinement 'CrysAlisPro 1.171.40.14a (Rigaku OD, 2018)'
_computing_data_collection 'CrysAlisPro 1.171.40.14a (Rigaku OD, 2018)'
_computing_data_reduction 'CrysAlisPro 1.171.40.14a (Rigaku OD, 2018)'
_computing_molecular_graphics 'Olex2 1.3 (Dolomanov et al., 2009)'
_computing_publication_material 'Olex2 1.3 (Dolomanov et al., 2009)'
_computing_structure_refinement 'SHELXL 2016/6 (Sheldrick, 2015)'
_computing_structure_solution 'ShelXT (Sheldrick, 2015)'
_diffrn_ambient_environment N~2~
_diffrn_ambient_temperature 123.00(10)
_diffrn_detector 'CCD plate'
_diffrn_detector_area_resol_mean 5.1773
_diffrn_detector_type Atlas
_diffrn_measured_fraction_theta_full 0.999
_diffrn_measured_fraction_theta_max 0.987
_diffrn_measurement_details
;
List of Runs (angles in degrees, time in seconds):

  # Type    Start    End  Width  t~exp~   \w     \q     \k     \f   Frames
#--------------------------------------------------------------------------
  1  \w     16.00 113.00   1.00    3.00    --   42.56  57.00 150.00   97
  2  \w     20.00 115.00   1.00    3.00    --   42.56  37.00 -90.00   95
  3  \w      2.00  98.00   1.00    3.00    --   42.56-125.00 120.00   96
  4  \w    -20.00  82.00   1.00    3.00    --   42.56 -99.00  30.00  102
  5  \w     36.00  69.00   1.00   10.00    --  111.00 -30.00  90.00   33
  6  \w     36.00  69.00   1.00   10.00    --  111.00 -30.00 120.00   33
  7  \w     36.00  69.00   1.00   10.00    --  111.00 -30.00  60.00   33
  8  \w     83.00 158.00   1.00   10.00    --  111.00  61.00  30.00   75
  9  \w     30.00 109.00   1.00   10.00    --  111.00 -94.00 -30.00   79
 10  \w     30.00 109.00   1.00   10.00    --  111.00 -94.00  60.00   79
 11  \w     80.00 158.00   1.00   10.00    --  111.00  77.00  90.00   78
 12  \w     39.00 121.00   1.00   10.00    --  111.00-125.00 -60.00   82
 13  \w     30.00 109.00   1.00   10.00    --  111.00 -94.00-150.00   79
 14  \w     39.00 121.00   1.00   10.00    --  111.00-125.00-150.00   82
 15  \w     36.00  69.00   1.00   10.00    --  111.00 -30.00  30.00   33
 16  \w     31.00 156.00   1.00   10.00    --  111.00 -15.00 -60.00  125
 17  \w     40.00  77.00   1.00   10.00    --  111.00 -45.00-180.00   37
 18  \w     30.00 109.00   1.00   10.00    --  111.00 -94.00 120.00   79
 19  \w     11.00 116.00   1.00    3.00    --   42.56  77.00   0.00  105
 20  \w     11.00 116.00   1.00    3.00    --   42.56  77.00  90.00  105
 21  \w    -30.00  65.00   1.00    3.00    --   42.56 -37.00-150.00   95
 22  \w     11.00 116.00   1.00    3.00    --   42.56  77.00-150.00  105
 23  \w     11.00 116.00   1.00    3.00    --   42.56  77.00 -60.00  105
 24  \w     87.00 158.00   1.00   10.00    --  111.00  30.00 -30.00   71
 25  \w     87.00 158.00   1.00   10.00    --  111.00  45.00 150.00   71
 26  \w     80.00 136.00   1.00   10.00    --  111.00  77.00  60.00   56
;
_diffrn_measurement_device 'four-circle diffractometer'
_diffrn_measurement_device_type 'SuperNova, Single source at offset/far, Atlas'
_diffrn_measurement_method '\w scans'
_diffrn_orient_matrix_type 'CrysAlisPro convention (1999,Acta A55,543-557)'
_diffrn_orient_matrix_UB_11 -0.0963825000
_diffrn_orient_matrix_UB_12 -0.0315509000
_diffrn_orient_matrix_UB_13 0.0053428000
_diffrn_orient_matrix_UB_21 -0.0346046000
_diffrn_orient_matrix_UB_22 0.0932583000
_diffrn_orient_matrix_UB_23 -0.0103684000
_diffrn_orient_matrix_UB_31 -0.0177836000
_diffrn_orient_matrix_UB_32 -0.0104016000
_diffrn_orient_matrix_UB_33 -0.1095124000
_diffrn_radiation_monochromator mirror
_diffrn_radiation_probe x-ray
_diffrn_radiation_type 'Cu K\a'
_diffrn_radiation_wavelength 1.54184
_diffrn_reflns_av_R_equivalents 0.0549
_diffrn_reflns_av_unetI/netI 0.0294
_diffrn_reflns_Laue_measured_fraction_full 0.999
_diffrn_reflns_Laue_measured_fraction_max 0.987
_diffrn_reflns_limit_h_max 18
_diffrn_reflns_limit_h_min -18
_diffrn_reflns_limit_k_max 19
_diffrn_reflns_limit_k_min -19
_diffrn_reflns_limit_l_max 14
_diffrn_reflns_limit_l_min -17
_diffrn_reflns_number 19018
_diffrn_reflns_point_group_measured_fraction_full 0.999
_diffrn_reflns_point_group_measured_fraction_max 0.987
_diffrn_reflns_theta_full 67.000
_diffrn_reflns_theta_max 76.442
_diffrn_reflns_theta_min 4.119
_diffrn_source 'micro-focus sealed X-ray tube'
_diffrn_source_type 'SuperNova (Cu) X-ray Source'
_exptl_absorpt_coefficient_mu 4.518
_exptl_absorpt_correction_T_max 1.000
_exptl_absorpt_correction_T_min 0.339
_exptl_absorpt_correction_type gaussian
_exptl_absorpt_process_details
;
CrysAlisPro 1.171.40.14a (Rigaku Oxford Diffraction, 2018)
Numerical absorption correction based on gaussian integration over
			a multifaceted crystal model
Empirical absorption correction using spherical harmonics,
 implemented in SCALE3 ABSPACK scaling algorithm.
;
_exptl_crystal_colour 'clear yellow'
_exptl_crystal_colour_lustre clear
_exptl_crystal_colour_primary yellow
_exptl_crystal_density_diffrn 1.287
_exptl_crystal_description block
_exptl_crystal_F_000 1360
_exptl_crystal_size_max 0.368
_exptl_crystal_size_mid 0.169
_exptl_crystal_size_min 0.118
_refine_diff_density_max 0.470
_refine_diff_density_min -0.464
_refine_diff_density_rms 0.054
_refine_ls_extinction_method none
_refine_ls_goodness_of_fit_ref 1.060
_refine_ls_hydrogen_treatment constr
_refine_ls_matrix_type full
_refine_ls_number_parameters 200
_refine_ls_number_reflns 3389
_refine_ls_number_restraints 0
_refine_ls_restrained_S_all 1.060
_refine_ls_R_factor_all 0.0346
_refine_ls_R_factor_gt 0.0339
_refine_ls_shift/su_max 0.000
_refine_ls_shift/su_mean 0.000
_refine_ls_structure_factor_coef Fsqd
_refine_ls_weighting_details 'w=1/[\s^2^(Fo^2^)+(0.0553P)^2^+2.6778P] where P=(Fo^2^+2Fc^2^)/3'
_refine_ls_weighting_scheme calc
_refine_ls_wR_factor_gt 0.0922
_refine_ls_wR_factor_ref 0.0930
_reflns_Friedel_coverage 0.000
_reflns_number_gt 3324
_reflns_number_total 3389
_reflns_threshold_expression 'I > 2\s(I)'
_cod_data_source_file d1dt02621f2.cif
_cod_data_source_block jkc1_mc_first_try
_cod_database_code 7708349
_shelx_shelxl_version_number 2016/6
_chemical_oxdiff_formula 'C39 H53 Co Mg N2 '
_shelx_space_group_comment
;
The symmetry employed for this shelxl refinement is uniquely defined
by the following loop, which should always be used as a source of
symmetry information in preference to the above space-group names.
They are only intended as comments.
;
_shelx_estimated_absorpt_t_max 0.618
_shelx_estimated_absorpt_t_min 0.287
_reflns_odcompleteness_completeness 99.81
_reflns_odcompleteness_iscentric 1
_reflns_odcompleteness_theta 69.95
_olex2_refinement_description
;
1. Fixed Uiso
 At 1.2 times of:
  All C(H) groups, All C(H,H) groups
 At 1.5 times of:
  All C(H,H,H) groups
2.a Ternary CH refined with riding coordinates:
 C13(H13), C18(H18), C17(H17), C14(H14)
2.b Secondary CH2 refined with riding coordinates:
 C19(H19a,H19b), C20(H20a,H20b), C16(H16a,H16b), C15(H15a,H15b)
2.c Aromatic/amide H refined with riding coordinates:
 C2(H2), C8(H8), C6(H6)
2.d Idealised Me refined as rotating group:
 C10(H10a,H10b,H10c), C11(H11a,H11b,H11c), C3(H3a,H3b,H3c), C12(H12a,H12b,H12c)
;
_olex2_submission_special_instructions 'No special instructions were received'
_oxdiff_exptl_absorpt_empirical_details
;
Empirical correction (ABSPACK) includes:
- Absorption correction using spherical harmonics
- Frame scaling
;
_oxdiff_exptl_absorpt_empirical_full_max 3.422
_oxdiff_exptl_absorpt_empirical_full_min 0.477

loop_
_space_group_symop_operation_xyz
'x, y, z'
'-x, y, -z+1/2'
'x+1/2, y+1/2, z'
'-x+1/2, y+1/2, -z+1/2'
'-x, -y, -z'
'x, -y, z-1/2'
'-x+1/2, -y+1/2, -z'
'x+1/2, -y+1/2, z-1/2'

loop_
_atom_site_label
_atom_site_type_symbol
_atom_site_fract_x
_atom_site_fract_y
_atom_site_fract_z
_atom_site_U_iso_or_equiv
_atom_site_adp_type
_atom_site_occupancy
_atom_site_site_symmetry_order
_atom_site_calc_flag
_atom_site_refinement_flags_posn
_atom_site_refinement_flags_adp
_atom_site_refinement_flags_occupancy
_atom_site_disorder_assembly
_atom_site_disorder_group
Co1 Co 0.500000 0.19265(2) 0.750000 0.01005(11) Uani 1 2 d S T P . .
Mg1 Mg 0.500000 0.36175(4) 0.750000 0.01085(15) Uani 1 2 d S T P . .
N1 N 0.59072(8) 0.45463(8) 0.71985(9) 0.0120(2) Uani 1 1 d . . . . .
C1 C 0.57676(10) 0.53910(9) 0.72261(11) 0.0130(3) Uani 1 1 d . . . . .
C2 C 0.500000 0.57716(13) 0.750000 0.0143(4) Uani 1 2 d S T P . .
H2 H 0.500000 0.636919 0.750000 0.017 Uiso 1 2 calc RS T P . .
C4 C 0.67381(10) 0.42446(9) 0.69262(11) 0.0124(3) Uani 1 1 d . . . . .
C13 C 0.49808(11) 0.26322(10) 0.62402(11) 0.0147(3) Uani 1 1 d . . . . .
H13 H 0.545345 0.306847 0.625306 0.018 Uiso 1 1 calc R . . . .
C5 C 0.75009(10) 0.41184(9) 0.76231(11) 0.0146(3) Uani 1 1 d . . . . .
C9 C 0.67698(10) 0.40325(9) 0.59679(11) 0.0138(3) Uani 1 1 d . . . . .
C7 C 0.82602(10) 0.34113(10) 0.64362(12) 0.0169(3) Uani 1 1 d . . . . .
C8 C 0.75277(11) 0.36087(10) 0.57405(11) 0.0159(3) Uani 1 1 d . . . . .
H8 H 0.754374 0.345438 0.510898 0.019 Uiso 1 1 calc R . . . .
C6 C 0.82422(10) 0.36915(10) 0.73641(12) 0.0161(3) Uani 1 1 d . . . . .
H6 H 0.874177 0.359067 0.782805 0.019 Uiso 1 1 calc R . . . .
C18 C 0.36334(11) 0.18652(10) 0.70191(12) 0.0178(3) Uani 1 1 d . . . . .
H18 H 0.326137 0.198942 0.751329 0.021 Uiso 1 1 calc R . . . .
C17 C 0.40052(11) 0.10318(10) 0.70786(12) 0.0189(3) Uani 1 1 d . . . . .
H17 H 0.384072 0.067931 0.759847 0.023 Uiso 1 1 calc R . . . .
C14 C 0.52649(11) 0.17611(10) 0.61600(11) 0.0162(3) Uani 1 1 d . . . . .
H14 H 0.591097 0.170874 0.613133 0.019 Uiso 1 1 calc R . . . .
C10 C 0.60269(11) 0.43038(11) 0.51813(12) 0.0187(3) Uani 1 1 d . . . . .
H10A H 0.545289 0.422398 0.538817 0.028 Uiso 1 1 calc GR . . . .
H10B H 0.605285 0.396132 0.462239 0.028 Uiso 1 1 calc GR . . . .
H10C H 0.610203 0.489875 0.503260 0.028 Uiso 1 1 calc GR . . . .
C11 C 0.75624(11) 0.44751(11) 0.86191(12) 0.0193(3) Uani 1 1 d . . . . .
H11A H 0.797361 0.495168 0.869415 0.029 Uiso 1 1 calc GR . . . .
H11B H 0.777611 0.403629 0.907501 0.029 Uiso 1 1 calc GR . . . .
H11C H 0.697675 0.466484 0.872328 0.029 Uiso 1 1 calc GR . . . .
C3 C 0.64722(11) 0.60023(10) 0.69650(13) 0.0212(3) Uani 1 1 d . . . . .
H3A H 0.700673 0.596416 0.743355 0.032 Uiso 1 1 calc GR . . . .
H3B H 0.624283 0.657892 0.694734 0.032 Uiso 1 1 calc GR . . . .
H3C H 0.661481 0.585227 0.634819 0.032 Uiso 1 1 calc GR . . . .
C19 C 0.33117(12) 0.23122(11) 0.60683(13) 0.0223(4) Uani 1 1 d . . . . .
H19A H 0.277967 0.265107 0.612344 0.027 Uiso 1 1 calc R . . . .
H19B H 0.314310 0.188148 0.557800 0.027 Uiso 1 1 calc R . . . .
C20 C 0.40411(12) 0.29021(11) 0.57629(12) 0.0207(3) Uani 1 1 d . . . . .
H20A H 0.400914 0.287730 0.507409 0.025 Uiso 1 1 calc R . . . .
H20B H 0.392904 0.349074 0.593678 0.025 Uiso 1 1 calc R . . . .
C12 C 0.90654(13) 0.29331(12) 0.61829(14) 0.0256(4) Uani 1 1 d . . . . .
H12A H 0.899170 0.284973 0.550351 0.038 Uiso 1 1 calc GR . . . .
H12B H 0.911350 0.238471 0.649723 0.038 Uiso 1 1 calc GR . . . .
H12C H 0.960313 0.326053 0.638665 0.038 Uiso 1 1 calc GR . . . .
C16 C 0.41939(14) 0.05295(11) 0.62198(13) 0.0263(4) Uani 1 1 d . . . . .
H16A H 0.362866 0.033400 0.585645 0.032 Uiso 1 1 calc R . . . .
H16B H 0.455250 0.002713 0.643249 0.032 Uiso 1 1 calc R . . . .
C15 C 0.46995(13) 0.10787(11) 0.55760(12) 0.0237(4) Uani 1 1 d . . . . .
H15A H 0.508773 0.071360 0.526173 0.028 Uiso 1 1 calc R . . . .
H15B H 0.426904 0.135309 0.508636 0.028 Uiso 1 1 calc R . . . .

loop_
_atom_site_aniso_label
_atom_site_aniso_U_11
_atom_site_aniso_U_22
_atom_site_aniso_U_33
_atom_site_aniso_U_23
_atom_site_aniso_U_13
_atom_site_aniso_U_12
Co1 0.01134(18) 0.00674(17) 0.01244(18) 0.000 0.00300(13) 0.000
Mg1 0.0099(3) 0.0075(3) 0.0154(3) 0.000 0.0026(3) 0.000
N1 0.0086(6) 0.0111(6) 0.0167(6) 0.0006(5) 0.0029(5) -0.0001(4)
C1 0.0120(7) 0.0107(7) 0.0154(7) 0.0007(5) -0.0004(5) -0.0025(5)
C2 0.0136(10) 0.0074(9) 0.0214(10) 0.000 0.0014(8) 0.000
C4 0.0107(7) 0.0086(6) 0.0185(7) 0.0017(5) 0.0045(6) -0.0013(5)
C13 0.0191(7) 0.0115(7) 0.0136(7) 0.0004(5) 0.0026(6) -0.0042(6)
C5 0.0129(7) 0.0128(7) 0.0181(7) 0.0021(6) 0.0027(6) -0.0021(5)
C9 0.0131(7) 0.0112(6) 0.0174(7) 0.0027(5) 0.0027(6) -0.0017(5)
C7 0.0147(7) 0.0123(7) 0.0251(8) 0.0031(6) 0.0077(6) 0.0012(6)
C8 0.0182(7) 0.0132(7) 0.0175(7) 0.0009(6) 0.0067(6) -0.0010(6)
C6 0.0108(7) 0.0166(7) 0.0203(7) 0.0038(6) 0.0003(6) 0.0005(5)
C18 0.0126(7) 0.0198(8) 0.0209(8) -0.0006(6) 0.0027(6) -0.0044(5)
C17 0.0206(8) 0.0145(7) 0.0221(8) -0.0020(6) 0.0052(6) -0.0096(6)
C14 0.0202(8) 0.0148(7) 0.0152(7) -0.0028(6) 0.0083(6) -0.0019(6)
C10 0.0180(8) 0.0197(8) 0.0180(7) 0.0054(6) 0.0017(6) 0.0011(6)
C11 0.0153(7) 0.0236(8) 0.0188(8) -0.0023(6) 0.0018(6) -0.0020(6)
C3 0.0176(8) 0.0130(7) 0.0346(9) 0.0024(6) 0.0085(7) -0.0029(6)
C19 0.0184(8) 0.0232(8) 0.0228(8) -0.0014(7) -0.0047(6) -0.0022(6)
C20 0.0250(9) 0.0173(7) 0.0174(8) 0.0026(6) -0.0039(7) -0.0006(6)
C12 0.0208(9) 0.0267(8) 0.0307(10) 0.0023(7) 0.0091(7) 0.0094(7)
C16 0.0374(10) 0.0146(8) 0.0270(9) -0.0057(7) 0.0052(8) -0.0101(7)
C15 0.0354(10) 0.0164(8) 0.0206(8) -0.0076(6) 0.0078(7) -0.0055(7)

loop_
_atom_type_symbol
_atom_type_description
_atom_type_scat_dispersion_real
_atom_type_scat_dispersion_imag
_atom_type_scat_source
C C 0.0181 0.0091 'International Tables Vol C Tables 4.2.6.8 and 6.1.1.4'
H H 0.0000 0.0000 'International Tables Vol C Tables 4.2.6.8 and 6.1.1.4'
Co Co -2.3653 3.6143 'International Tables Vol C Tables 4.2.6.8 and 6.1.1.4'
Mg Mg 0.1719 0.1771 'International Tables Vol C Tables 4.2.6.8 and 6.1.1.4'
N N 0.0311 0.0180 'International Tables Vol C Tables 4.2.6.8 and 6.1.1.4'

loop_
_exptl_crystal_face_index_h
_exptl_crystal_face_index_k
_exptl_crystal_face_index_l
_exptl_crystal_face_perp_dist
-7 -7 0 0.0485
-4 -4 -7 0.1169
-5 -4 7 0.1717
9 4 -1 0.0279
0 1 9 0.2066
-3 3 -7 0.1201
6 -8 0 0.0705
-6 8 -1 0.0610
-5 7 6 0.1498
4 -5 6 0.1682

loop_
_geom_angle_atom_site_label_1
_geom_angle_atom_site_label_2
_geom_angle_atom_site_label_3
_geom_angle
_geom_angle_site_symmetry_1
_geom_angle_site_symmetry_3
_geom_angle_publ_flag
C13 Co1 Mg1 58.33(4) 2_656 . ?
C13 Co1 Mg1 58.33(4) . . ?
C13 Co1 C13 116.66(9) 2_656 . ?
C18 Co1 Mg1 92.65(4) 2_656 . ?
C18 Co1 Mg1 92.66(4) . . ?
C18 Co1 C13 100.79(6) . 2_656 ?
C18 Co1 C13 82.03(6) . . ?
C18 Co1 C13 100.79(6) 2_656 . ?
C18 Co1 C13 82.03(6) 2_656 2_656 ?
C18 Co1 C18 174.69(9) 2_656 . ?
C18 Co1 C17 39.99(6) . . ?
C18 Co1 C17 40.00(6) 2_656 2_656 ?
C18 Co1 C17 134.71(7) . 2_656 ?
C18 Co1 C17 134.71(7) 2_656 . ?
C17 Co1 Mg1 132.51(5) . . ?
C17 Co1 Mg1 132.51(5) 2_656 . ?
C17 Co1 C13 101.22(6) 2_656 2_656 ?
C17 Co1 C13 121.00(6) . 2_656 ?
C17 Co1 C13 101.21(6) . . ?
C17 Co1 C13 121.00(6) 2_656 . ?
C17 Co1 C17 94.98(10) 2_656 . ?
C14 Co1 Mg1 97.34(5) . . ?
C14 Co1 Mg1 97.34(5) 2_656 . ?
C14 Co1 C13 40.73(6) . . ?
C14 Co1 C13 40.73(6) 2_656 2_656 ?
C14 Co1 C13 153.12(7) 2_656 . ?
C14 Co1 C13 153.12(7) . 2_656 ?
C14 Co1 C18 88.47(7) 2_656 . ?
C14 Co1 C18 90.85(7) . . ?
C14 Co1 C18 88.47(7) . 2_656 ?
C14 Co1 C18 90.85(7) 2_656 2_656 ?
C14 Co1 C17 86.92(7) . 2_656 ?
C14 Co1 C17 83.17(7) . . ?
C14 Co1 C17 86.92(7) 2_656 . ?
C14 Co1 C17 83.17(7) 2_656 2_656 ?
C14 Co1 C14 165.33(9) . 2_656 ?
Co1 Mg1 H13 66.75(4) . 2_656 ?
N1 Mg1 Co1 134.15(4) . . ?
N1 Mg1 Co1 134.15(4) 2_656 . ?
N1 Mg1 N1 91.69(7) 2_656 . ?
N1 Mg1 H13 137.93(6) . 2_656 ?
N1 Mg1 H13 78.90(5) 2_656 2_656 ?
C1 N1 Mg1 124.74(10) . . ?
C1 N1 C4 118.43(12) . . ?
C4 N1 Mg1 116.82(9) . . ?
N1 C1 C2 124.35(14) . . ?
N1 C1 C3 119.66(14) . . ?
C2 C1 C3 115.98(14) . . ?
C1 C2 C1 130.05(19) 2_656 . ?
C1 C2 H2 115.0 . . ?
C1 C2 H2 115.0 2_656 . ?
C5 C4 N1 120.16(14) . . ?
C5 C4 C9 119.99(14) . . ?
C9 C4 N1 119.75(13) . . ?
Co1 C13 H13 115.7 . . ?
C14 C13 Co1 66.77(9) . . ?
C14 C13 H13 115.7 . . ?
C14 C13 C20 119.49(14) . . ?
C20 C13 Co1 114.32(11) . . ?
C20 C13 H13 115.7 . . ?
C4 C5 C11 122.11(14) . . ?
C6 C5 C4 118.60(14) . . ?
C6 C5 C11 119.18(14) . . ?
C4 C9 C10 121.04(14) . . ?
C8 C9 C4 119.04(14) . . ?
C8 C9 C10 119.81(14) . . ?
C8 C7 C12 120.93(15) . . ?
C6 C7 C8 118.11(14) . . ?
C6 C7 C12 120.93(15) . . ?
C9 C8 H8 119.2 . . ?
C7 C8 C9 121.56(15) . . ?
C7 C8 H8 119.2 . . ?
C5 C6 H6 118.9 . . ?
C7 C6 C5 122.20(14) . . ?
C7 C6 H6 118.9 . . ?
Co1 C18 H18 113.8 . . ?
C17 C18 Co1 70.03(9) . . ?
C17 C18 H18 113.8 . . ?
C17 C18 C19 122.71(15) . . ?
C19 C18 Co1 115.63(11) . . ?
C19 C18 H18 113.8 . . ?
Co1 C17 H17 114.6 . . ?
C18 C17 Co1 69.98(9) . . ?
C18 C17 H17 114.6 . . ?
C18 C17 C16 123.42(16) . . ?
C16 C17 Co1 111.41(11) . . ?
C16 C17 H17 114.6 . . ?
Co1 C14 H14 113.0 . . ?
C13 C14 Co1 72.50(9) . . ?
C13 C14 H14 113.0 . . ?
C13 C14 C15 123.83(15) . . ?
C15 C14 Co1 115.23(11) . . ?
C15 C14 H14 113.0 . . ?
C9 C10 H10A 109.5 . . ?
C9 C10 H10B 109.5 . . ?
C9 C10 H10C 109.5 . . ?
H10A C10 H10B 109.5 . . ?
H10A C10 H10C 109.5 . . ?
H10B C10 H10C 109.5 . . ?
C5 C11 H11A 109.5 . . ?
C5 C11 H11B 109.5 . . ?
C5 C11 H11C 109.5 . . ?
H11A C11 H11B 109.5 . . ?
H11A C11 H11C 109.5 . . ?
H11B C11 H11C 109.5 . . ?
C1 C3 H3A 109.5 . . ?
C1 C3 H3B 109.5 . . ?
C1 C3 H3C 109.5 . . ?
H3A C3 H3B 109.5 . . ?
H3A C3 H3C 109.5 . . ?
H3B C3 H3C 109.5 . . ?
C18 C19 H19A 109.2 . . ?
C18 C19 H19B 109.2 . . ?
C18 C19 C20 112.23(14) . . ?
H19A C19 H19B 107.9 . . ?
C20 C19 H19A 109.2 . . ?
C20 C19 H19B 109.2 . . ?
C13 C20 C19 111.08(13) . . ?
C13 C20 H20A 109.4 . . ?
C13 C20 H20B 109.4 . . ?
C19 C20 H20A 109.4 . . ?
C19 C20 H20B 109.4 . . ?
H20A C20 H20B 108.0 . . ?
C7 C12 H12A 109.5 . . ?
C7 C12 H12B 109.5 . . ?
C7 C12 H12C 109.5 . . ?
H12A C12 H12B 109.5 . . ?
H12A C12 H12C 109.5 . . ?
H12B C12 H12C 109.5 . . ?
C17 C16 H16A 109.4 . . ?
C17 C16 H16B 109.4 . . ?
C17 C16 C15 111.27(14) . . ?
H16A C16 H16B 108.0 . . ?
C15 C16 H16A 109.4 . . ?
C15 C16 H16B 109.4 . . ?
C14 C15 C16 110.57(14) . . ?
C14 C15 H15A 109.5 . . ?
C14 C15 H15B 109.5 . . ?
C16 C15 H15A 109.5 . . ?
C16 C15 H15B 109.5 . . ?
H15A C15 H15B 108.1 . . ?

loop_
_geom_bond_atom_site_label_1
_geom_bond_atom_site_label_2
_geom_bond_distance
_geom_bond_site_symmetry_2
_geom_bond_publ_flag
Co1 Mg1 2.6314(7) . ?
Co1 C13 2.0913(15) . ?
Co1 C13 2.0913(15) 2_656 ?
Co1 C18 2.0599(17) . ?
Co1 C18 2.0599(17) 2_656 ?
Co1 C17 2.0605(15) 2_656 ?
Co1 C17 2.0605(15) . ?
Co1 C14 2.0150(15) . ?
Co1 C14 2.0151(15) 2_656 ?
Mg1 N1 2.0749(13) 2_656 ?
Mg1 N1 2.0749(13) . ?
Mg1 H13 2.1646(16) 2_656 ?
N1 C1 1.3326(19) . ?
N1 C4 1.4399(18) . ?
C1 C2 1.4024(17) . ?
C1 C3 1.510(2) . ?
C2 H2 0.9300 . ?
C4 C5 1.404(2) . ?
C4 C9 1.405(2) . ?
C13 H13 0.9800 . ?
C13 C14 1.431(2) . ?
C13 C20 1.525(2) . ?
C5 C6 1.393(2) . ?
C5 C11 1.505(2) . ?
C9 C8 1.395(2) . ?
C9 C10 1.508(2) . ?
C7 C8 1.392(2) . ?
C7 C6 1.389(2) . ?
C7 C12 1.509(2) . ?
C8 H8 0.9300 . ?
C6 H6 0.9300 . ?
C18 H18 0.9800 . ?
C18 C17 1.409(2) . ?
C18 C19 1.526(2) . ?
C17 H17 0.9800 . ?
C17 C16 1.509(2) . ?
C14 H14 0.9800 . ?
C14 C15 1.521(2) . ?
C10 H10A 0.9600 . ?
C10 H10B 0.9600 . ?
C10 H10C 0.9600 . ?
C11 H11A 0.9600 . ?
C11 H11B 0.9600 . ?
C11 H11C 0.9600 . ?
C3 H3A 0.9600 . ?
C3 H3B 0.9600 . ?
C3 H3C 0.9600 . ?
C19 H19A 0.9700 . ?
C19 H19B 0.9700 . ?
C19 C20 1.541(2) . ?
C20 H20A 0.9700 . ?
C20 H20B 0.9700 . ?
C12 H12A 0.9600 . ?
C12 H12B 0.9600 . ?
C12 H12C 0.9600 . ?
C16 H16A 0.9700 . ?
C16 H16B 0.9700 . ?
C16 C15 1.534(2) . ?
C15 H15A 0.9700 . ?
C15 H15B 0.9700 . ?

loop_
_exptl_oxdiff_crystal_face_indexfrac_h
_exptl_oxdiff_crystal_face_indexfrac_k
_exptl_oxdiff_crystal_face_indexfrac_l
_exptl_oxdiff_crystal_face_x
_exptl_oxdiff_crystal_face_y
_exptl_oxdiff_crystal_face_z
-6.9936 -6.9949 -0.0008 0.8947 -0.4103 0.1972
-3.9865 -3.9827 -7.0083 0.4724 -0.1608 0.8798
-5.0054 -4.0113 7.0077 0.6464 -0.2735 -0.6367
8.9939 3.9978 -1.0026 -0.9983 0.0720 -0.0917
-0.0128 0.9810 9.0105 0.0184 -0.0015 -0.9967
-2.9883 3.0139 -7.0050 0.1555 0.4571 0.7889
5.9967 -7.9982 -0.0065 -0.3257 -0.9533 -0.0227
-5.9953 8.0002 -0.9946 0.3201 0.9639 0.1323
-5.0057 6.9859 6.0123 0.2942 0.7624 -0.6421
3.9893 -5.0113 6.0025 -0.1943 -0.6676 -0.6762
